data_7122889
loop_
_publ_author_name
'Saund, Simran S.'
'Goldschmid, Samantha L.'
'Ng, Karina'
'Stewart, Veronica J.'
'Siegler, Maxime A.'
'Thoi, V. Sara'

_publ_section_title
;
 Exploring Ligand Non-Innocence of Coordinatively-Versatile
 Diamidodipyrrinato Cobalt Complexes
;
_journal_name_full 'Chemical Communications'
_journal_paper_doi 10.1039/C8CC08674E
_journal_year 2019
_chemical_formula_moiety 'C46 H50 Co N8 O4, H2 O'
_chemical_formula_sum 'C46 H52 Co N8 O5'
_chemical_formula_weight 855.88
_chemical_name_systematic
;
 ?
;
_space_group_crystal_system monoclinic
_space_group_IT_number 14
_space_group_name_Hall '-P 2yn'
_space_group_name_H-M_alt 'P 1 21/n 1'
_symmetry_space_group_name_Hall '-P 2yn'
_symmetry_space_group_name_H-M 'P 1 21/n 1'
_atom_sites_solution_hydrogens mixed
_atom_sites_solution_primary direct
_atom_sites_solution_secondary difmap
_audit_creation_method SHELXL-2014
_audit_update_record
;
2018-10-30 deposited with the CCDC.
2019-01-02 downloaded from the CCDC.
;
_cell_angle_alpha 90
_cell_angle_beta 99.9425(12)
_cell_angle_gamma 90
_cell_formula_units_Z 4
_cell_length_a 9.49785(11)
_cell_length_b 23.1796(3)
_cell_length_c 21.4226(3)
_cell_measurement_reflns_used 10781
_cell_measurement_temperature 110(2)
_cell_measurement_theta_max 72.03
_cell_measurement_theta_min 2.81
_cell_volume 4645.49(11)
_computing_cell_refinement 'CrysAlisPro 1.171.39.29c (Rigaku OD, 2017)'
_computing_data_collection 'CrysAlisPro 1.171.39.29c (Rigaku OD, 2017)'
_computing_data_reduction 'CrysAlisPro 1.171.39.29c (Rigaku OD, 2017)'
_computing_molecular_graphics 'SHELXTL v6.10 (Sheldrick, 2008)'
_computing_publication_material 'SHELXTL v6.10 (Sheldrick, 2008)'
_computing_structure_refinement 'SHELXL-2014/7 (Sheldrick, 2015)'
_computing_structure_solution 'SHELXS-2014/7 (Sheldrick, 2015)'
_diffrn_ambient_temperature 110(2)
_diffrn_measured_fraction_theta_full 0.997
_diffrn_measured_fraction_theta_max 0.995
_diffrn_measurement_device_type 'SuperNova, Dual, Cu at zero, Atlas'
_diffrn_measurement_method '\w scans'
_diffrn_radiation_monochromator mirror
_diffrn_radiation_source 'SuperNova (Cu) X-ray Source'
_diffrn_radiation_type CuK\a
_diffrn_radiation_wavelength 1.54178
_diffrn_reflns_av_R_equivalents 0.0356
_diffrn_reflns_av_unetI/netI 0.0324
_diffrn_reflns_Laue_measured_fraction_full 0.997
_diffrn_reflns_Laue_measured_fraction_max 0.995
_diffrn_reflns_limit_h_max 11
_diffrn_reflns_limit_h_min -11
_diffrn_reflns_limit_k_max 28
_diffrn_reflns_limit_k_min -27
_diffrn_reflns_limit_l_max 21
_diffrn_reflns_limit_l_min -25
_diffrn_reflns_number 30176
_diffrn_reflns_point_group_measured_fraction_full 0.997
_diffrn_reflns_point_group_measured_fraction_max 0.995
_diffrn_reflns_theta_full 67.679
_diffrn_reflns_theta_max 71.893
_diffrn_reflns_theta_min 2.832
_exptl_absorpt_coefficient_mu 3.313
_exptl_absorpt_correction_T_max 0.602
_exptl_absorpt_correction_T_min 0.406
_exptl_absorpt_correction_type analytical
_exptl_absorpt_process_details
;
CrysAlisPro 1.171.39.29c (Rigaku Oxford Diffraction, 2017)
Analytical numeric absorption correction using a multifaceted crystal
            model based on expressions derived by R.C. Clark & J.S. Reid.
(Clark, R. C. & Reid, J. S. (1995). Acta Cryst. A51, 887-897)
Empirical absorption correction using spherical harmonics,
 implemented in SCALE3 ABSPACK scaling algorithm.
;
_exptl_crystal_colour green
_exptl_crystal_density_diffrn 1.224
_exptl_crystal_description block
_exptl_crystal_F_000 1804
_exptl_crystal_size_max 0.38
_exptl_crystal_size_mid 0.33
_exptl_crystal_size_min 0.20
_refine_diff_density_max 0.370
_refine_diff_density_min -0.374
_refine_diff_density_rms 0.047
_refine_ls_extinction_method none
_refine_ls_goodness_of_fit_ref 1.024
_refine_ls_hydrogen_treatment mixed
_refine_ls_matrix_type full
_refine_ls_number_parameters 646
_refine_ls_number_reflns 9073
_refine_ls_number_restraints 282
_refine_ls_restrained_S_all 1.036
_refine_ls_R_factor_all 0.0535
_refine_ls_R_factor_gt 0.0455
_refine_ls_shift/su_max 0.002
_refine_ls_shift/su_mean 0.000
_refine_ls_structure_factor_coef Fsqd
_refine_ls_weighting_details 'w=1/[\s^2^(Fo^2^)+(0.0587P)^2^+2.4380P] where P=(Fo^2^+2Fc^2^)/3'
_refine_ls_weighting_scheme calc
_refine_ls_wR_factor_gt 0.1127
_refine_ls_wR_factor_ref 0.1182
_reflns_Friedel_coverage 0.000
_reflns_number_gt 7929
_reflns_number_total 9073
_reflns_threshold_expression 'I > 2\s(I)'
_cod_data_source_file c8cc08674e2.cif
_cod_data_source_block 2
_cod_original_cell_volume 4645.49(10)
_cod_database_code 7122889
_shelx_space_group_comment
;
The symmetry employed for this shelxl refinement is uniquely defined
by the following loop, which should always be used as a source of
symmetry information in preference to the above space-group names.
They are only intended as comments.
;
_oxdiff_exptl_absorpt_empirical_full_min 0.693
_oxdiff_exptl_absorpt_empirical_full_max 1.470
_oxdiff_exptl_absorpt_empirical_details
;
Empirical correction (ABSPACK) includes:
- Absorption correction using spherical harmonics
- Frame scaling
;
_shelxl_version_number 2014-3

loop_
_space_group_symop_operation_xyz
'x, y, z'
'-x+1/2, y+1/2, -z+1/2'
'-x, -y, -z'
'x-1/2, -y-1/2, z-1/2'

loop_
_atom_site_label
_atom_site_type_symbol
_atom_site_fract_x
_atom_site_fract_y
_atom_site_fract_z
_atom_site_U_iso_or_equiv
_atom_site_adp_type
_atom_site_occupancy
_atom_site_site_symmetry_order
_atom_site_calc_flag
_atom_site_refinement_flags_posn
_atom_site_refinement_flags_adp
_atom_site_refinement_flags_occupancy
_atom_site_disorder_assembly
_atom_site_disorder_group
Co1 Co 0.75474(3) 0.22632(2) 0.35164(2) 0.02572(9) Uani 1 1 d . . . . .
C1 C 0.5797(5) 0.38806(14) 0.20110(17) 0.0816(12) Uani 1 1 d . . . . .
H1A H 0.6695 0.3900 0.2314 0.122 Uiso 1 1 calc R U . . .
H1B H 0.5534 0.4268 0.1848 0.122 Uiso 1 1 calc R U . . .
H1C H 0.5919 0.3626 0.1659 0.122 Uiso 1 1 calc R U . . .
C2 C 0.4648(4) 0.36492(12) 0.23327(13) 0.0607(8) Uani 1 1 d . . . . .
H2 H 0.3746 0.3641 0.2013 0.073 Uiso 1 1 calc R U . . .
C3 C 0.4352(5) 0.40033(15) 0.28989(16) 0.0923(15) Uani 1 1 d . . . . .
H3A H 0.3685 0.3793 0.3117 0.138 Uiso 1 1 calc R U . . .
H3B H 0.3933 0.4375 0.2750 0.138 Uiso 1 1 calc R U . . .
H3C H 0.5250 0.4068 0.3193 0.138 Uiso 1 1 calc R U . . .
C4 C 0.4517(2) 0.26084(10) 0.21780(10) 0.0332(5) Uani 1 1 d . . . . .
C5 C 0.4770(2) 0.20204(10) 0.24494(10) 0.0324(4) Uani 1 1 d . . . . .
C6 C 0.4125(3) 0.15277(11) 0.21403(10) 0.0413(5) Uani 1 1 d . . . . .
H6 H 0.3558 0.1512 0.1729 0.050 Uiso 1 1 calc R U . . .
C7 C 0.4474(2) 0.10778(11) 0.25459(10) 0.0377(5) Uani 1 1 d . . . . .
H7 H 0.4198 0.0687 0.2470 0.045 Uiso 1 1 calc R U . . .
C8 C 0.5329(2) 0.13020(10) 0.31033(9) 0.0290(4) Uani 1 1 d . . . . .
C9 C 0.5789(2) 0.09802(9) 0.36589(9) 0.0273(4) Uani 1 1 d . . . . .
C10 C 0.6690(2) 0.11861(9) 0.42034(9) 0.0266(4) Uani 1 1 d . . . . .
C11 C 0.6978(2) 0.09466(9) 0.48249(10) 0.0317(4) Uani 1 1 d . . . . .
H11 H 0.6590 0.0600 0.4961 0.038 Uiso 1 1 calc R U . . .
C12 C 0.7921(2) 0.13103(10) 0.51887(10) 0.0320(4) Uani 1 1 d . . . . .
H12 H 0.8306 0.1269 0.5626 0.038 Uiso 1 1 calc R U . . .
C13 C 0.8204(2) 0.17608(9) 0.47808(9) 0.0260(4) Uani 1 1 d . . . . .
C14 C 0.9284(2) 0.22257(9) 0.48448(9) 0.0265(4) Uani 1 1 d . . . . .
C15 C 1.1159(2) 0.27675(11) 0.55299(11) 0.0388(5) Uani 1 1 d . . . . .
H15 H 1.1642 0.2758 0.5150 0.047 Uiso 1 1 calc R U . . .
C16 C 1.2236(3) 0.25825(16) 0.60984(12) 0.0589(8) Uani 1 1 d . . . . .
H16A H 1.1806 0.2612 0.6481 0.088 Uiso 1 1 calc R U . . .
H16B H 1.3077 0.2833 0.6140 0.088 Uiso 1 1 calc R U . . .
H16C H 1.2522 0.2182 0.6042 0.088 Uiso 1 1 calc R U . . .
C17 C 1.0610(4) 0.33745(13) 0.55942(18) 0.0696(9) Uani 1 1 d . . . . .
H17A H 0.9839 0.3457 0.5239 0.104 Uiso 1 1 calc R U . . .
H17B H 1.1391 0.3651 0.5591 0.104 Uiso 1 1 calc R U . . .
H17C H 1.0247 0.3409 0.5994 0.104 Uiso 1 1 calc R U . . .
C18 C 0.5285(2) 0.03717(9) 0.36799(9) 0.0302(4) Uani 1 1 d . . . . .
C19 C 0.3836(2) 0.02366(11) 0.35990(10) 0.0370(5) Uani 1 1 d . . . . .
H19 H 0.3143 0.0536 0.3526 0.044 Uiso 1 1 calc R U . . .
C20 C 0.3399(3) -0.03336(11) 0.36244(11) 0.0428(6) Uani 1 1 d . . . . .
H20 H 0.2408 -0.0421 0.3572 0.051 Uiso 1 1 calc R U . . .
C21 C 0.4385(3) -0.07726(11) 0.37247(11) 0.0437(6) Uani 1 1 d . . . . .
H21 H 0.4078 -0.1162 0.3737 0.052 Uiso 1 1 calc R U . . .
C22 C 0.5821(3) -0.06439(11) 0.38066(14) 0.0502(6) Uani 1 1 d . . . . .
H22 H 0.6507 -0.0946 0.3874 0.060 Uiso 1 1 calc R U . . .
C23 C 0.6270(3) -0.00759(11) 0.37907(13) 0.0452(6) Uani 1 1 d . . . . .
H23 H 0.7264 0.0008 0.3856 0.054 Uiso 1 1 calc R U . . .
C24 C 0.3316(3) 0.16985(14) 0.47144(13) 0.0518(7) Uani 1 1 d . . . . .
H24A H 0.3819 0.1374 0.4558 0.078 Uiso 1 1 calc R U . . .
H24B H 0.2417 0.1562 0.4828 0.078 Uiso 1 1 calc R U . . .
H24C H 0.3916 0.1866 0.5089 0.078 Uiso 1 1 calc R U . . .
C25 C 0.3000(2) 0.21534(12) 0.42011(11) 0.0399(5) Uani 1 1 d . . . . .
H25 H 0.2369 0.2450 0.4349 0.048 Uiso 1 1 calc R U . . .
C26 C 0.2213(3) 0.19096(13) 0.35795(12) 0.0482(6) Uani 1 1 d . . . . .
H26A H 0.2024 0.2220 0.3265 0.072 Uiso 1 1 calc R U . . .
H26B H 0.1305 0.1740 0.3646 0.072 Uiso 1 1 calc R U . . .
H26C H 0.2801 0.1612 0.3426 0.072 Uiso 1 1 calc R U . . .
C27 C 0.4917(2) 0.28470(11) 0.44962(10) 0.0372(5) Uani 1 1 d . . . . .
C28 C 0.6130(2) 0.31876(10) 0.43381(10) 0.0355(5) Uani 1 1 d . . . . .
C29 C 0.6547(3) 0.37054(11) 0.46631(12) 0.0465(6) Uani 1 1 d . . . . .
H29 H 0.6160 0.3864 0.5006 0.056 Uiso 1 1 calc R U . . .
C30 C 0.7614(3) 0.39339(11) 0.43890(12) 0.0494(6) Uani 1 1 d . . . . .
H30 H 0.8110 0.4284 0.4504 0.059 Uiso 1 1 calc R U . . .
C31 C 0.7846(3) 0.35493(10) 0.38987(11) 0.0388(5) Uani 1 1 d . . . . .
C32 C 0.8899(3) 0.36278(10) 0.35220(11) 0.0435(6) Uani 1 1 d D . . . .
C33 C 0.9243(3) 0.32515(9) 0.30615(10) 0.0361(5) Uani 1 1 d . . . . .
C34 C 1.0224(3) 0.33317(10) 0.26356(11) 0.0431(6) Uani 1 1 d . . . . .
H34 H 1.0744 0.3674 0.2585 0.052 Uiso 1 1 calc R U . . .
C35 C 1.0277(3) 0.28250(10) 0.23129(10) 0.0360(5) Uani 1 1 d . . . . .
H35 H 1.0827 0.2746 0.1992 0.043 Uiso 1 1 calc R U . . .
C36 C 0.9341(2) 0.24421(9) 0.25567(9) 0.0272(4) Uani 1 1 d . . . . .
C37 C 0.9082(2) 0.18151(9) 0.24982(9) 0.0265(4) Uani 1 1 d . . . . .
C38 C 0.9379(11) 0.0903(2) 0.1971(6) 0.0392(9) Uani 0.620(5) 1 d D U P A 1
H38 H 0.8338 0.0843 0.1977 0.047 Uiso 0.620(5) 1 calc R U P A 1
C39 C 0.9623(6) 0.0730(2) 0.1329(2) 0.0608(14) Uani 0.620(5) 1 d D U P A 1
H39A H 1.0637 0.0779 0.1303 0.091 Uiso 0.620(5) 1 calc R U P A 1
H39B H 0.9043 0.0973 0.1009 0.091 Uiso 0.620(5) 1 calc R U P A 1
H39C H 0.9352 0.0325 0.1252 0.091 Uiso 0.620(5) 1 calc R U P A 1
C40 C 1.0170(6) 0.0564(2) 0.2511(2) 0.0629(14) Uani 0.620(5) 1 d D U P A 1
H40A H 1.1198 0.0586 0.2505 0.094 Uiso 0.620(5) 1 calc R U P A 1
H40B H 0.9861 0.0160 0.2472 0.094 Uiso 0.620(5) 1 calc R U P A 1
H40C H 0.9972 0.0723 0.2911 0.094 Uiso 0.620(5) 1 calc R U P A 1
C38' C 0.9577(17) 0.0895(3) 0.1996(11) 0.0392(9) Uani 0.380(5) 1 d D U P A 2
H38' H 0.9567 0.0723 0.2423 0.047 Uiso 0.380(5) 1 calc R U P A 2
C39' C 0.8269(11) 0.0724(4) 0.1585(7) 0.108(4) Uani 0.380(5) 1 d D U P A 2
H39D H 0.7453 0.0911 0.1727 0.163 Uiso 0.380(5) 1 calc R U P A 2
H39E H 0.8161 0.0304 0.1603 0.163 Uiso 0.380(5) 1 calc R U P A 2
H39F H 0.8307 0.0841 0.1149 0.163 Uiso 0.380(5) 1 calc R U P A 2
C40' C 1.0884(8) 0.0668(3) 0.1761(5) 0.069(2) Uani 0.380(5) 1 d D U P A 2
H40D H 1.0727 0.0264 0.1631 0.103 Uiso 0.380(5) 1 calc R U P A 2
H40E H 1.1715 0.0694 0.2101 0.103 Uiso 0.380(5) 1 calc R U P A 2
H40F H 1.1056 0.0898 0.1398 0.103 Uiso 0.380(5) 1 calc R U P A 2
C41 C 0.9592(6) 0.42003(18) 0.3614(3) 0.0383(11) Uani 0.603(4) 1 d D U P B 1
C42 C 0.8951(5) 0.47193(18) 0.3453(2) 0.0437(10) Uani 0.603(4) 1 d D U P B 1
H42 H 0.7984 0.4737 0.3245 0.052 Uiso 0.603(4) 1 calc R U P B 1
C43 C 0.9740(6) 0.52203(19) 0.3601(2) 0.0524(11) Uani 0.603(4) 1 d D U P B 1
H43 H 0.9312 0.5585 0.3492 0.063 Uiso 0.603(4) 1 calc R U P B 1
C44 C 1.1158(7) 0.5191(3) 0.3909(5) 0.0534(15) Uani 0.603(4) 1 d D U P B 1
H44 H 1.1685 0.5535 0.4021 0.064 Uiso 0.603(4) 1 calc R U P B 1
C45 C 1.1782(6) 0.4668(2) 0.4047(3) 0.0550(11) Uani 0.603(4) 1 d D U P B 1
H45 H 1.2755 0.4644 0.4246 0.066 Uiso 0.603(4) 1 calc R U P B 1
C46 C 1.0986(7) 0.4168(2) 0.3896(3) 0.0474(11) Uani 0.603(4) 1 d D U P B 1
H46 H 1.1419 0.3802 0.3991 0.057 Uiso 0.603(4) 1 calc R U P B 1
C41' C 1.0119(9) 0.4075(3) 0.3726(4) 0.0384(16) Uani 0.397(4) 1 d D U P B 2
C42' C 1.1509(8) 0.3956(3) 0.4060(4) 0.0400(14) Uani 0.397(4) 1 d D U P B 2
H42' H 1.1779 0.3563 0.4126 0.048 Uiso 0.397(4) 1 calc R U P B 2
C43' C 1.2512(9) 0.4380(3) 0.4300(4) 0.0547(16) Uani 0.397(4) 1 d D U P B 2
H43' H 1.3428 0.4277 0.4526 0.066 Uiso 0.397(4) 1 calc R U P B 2
C44' C 1.2123(9) 0.4957(4) 0.4195(4) 0.0579(17) Uani 0.397(4) 1 d D U P B 2
H44' H 1.2776 0.5253 0.4359 0.069 Uiso 0.397(4) 1 calc R U P B 2
C45' C 1.0789(12) 0.5103(5) 0.3855(8) 0.055(2) Uani 0.397(4) 1 d D U P B 2
H45' H 1.0542 0.5496 0.3772 0.066 Uiso 0.397(4) 1 calc R U P B 2
C46' C 0.9825(9) 0.4671(3) 0.3638(4) 0.0486(13) Uani 0.397(4) 1 d D U P B 2
H46' H 0.8911 0.4780 0.3416 0.058 Uiso 0.397(4) 1 calc R U P B 2
N1 N 0.4967(2) 0.30582(9) 0.25412(9) 0.0411(5) Uani 1 1 d D . . . .
H1N H 0.545(3) 0.3010(13) 0.2919(11) 0.049 Uiso 1 1 d D U . . .
N2 N 0.55310(17) 0.18965(8) 0.30285(8) 0.0278(4) Uani 1 1 d . . . . .
N3 N 0.74525(17) 0.16902(7) 0.41987(7) 0.0255(3) Uani 1 1 d . . . . .
N4 N 0.99775(19) 0.23520(8) 0.54255(8) 0.0306(4) Uani 1 1 d D . . . .
H4N H 0.958(3) 0.2247(11) 0.5735(11) 0.037 Uiso 1 1 d D U . . .
N5 N 0.43061(19) 0.24440(9) 0.40945(8) 0.0358(4) Uani 1 1 d D . . . .
H5N H 0.469(3) 0.2352(11) 0.3771(12) 0.043 Uiso 1 1 d D U . . .
N6 N 0.6905(2) 0.30815(8) 0.38758(8) 0.0319(4) Uani 1 1 d . . . . .
N7 N 0.87037(19) 0.27021(7) 0.29878(8) 0.0283(4) Uani 1 1 d . . . . .
N8 N 0.96568(18) 0.15216(8) 0.20706(8) 0.0286(4) Uani 1 1 d D . . . .
H8N H 1.019(3) 0.1697(10) 0.1832(11) 0.034 Uiso 1 1 d D U . . .
O1 O 0.38433(17) 0.26659(7) 0.16266(7) 0.0373(4) Uani 1 1 d . . . . .
O2 O 0.95425(15) 0.24586(7) 0.43557(6) 0.0312(3) Uani 1 1 d . . . . .
O3 O 0.44539(18) 0.29708(9) 0.49868(8) 0.0467(4) Uani 1 1 d . . . . .
O4 O 0.83550(15) 0.15855(6) 0.28636(7) 0.0309(3) Uani 1 1 d . . . . .
O1W O 0.12505(19) 0.20041(9) 0.11533(8) 0.0451(4) Uani 1 1 d D . . . .
H1W1 H 0.086(3) 0.2053(14) 0.0786(12) 0.068 Uiso 1 1 d D U . . .
H1W2 H 0.196(3) 0.2232(13) 0.1202(15) 0.068 Uiso 1 1 d D U . . .

loop_
_atom_site_aniso_label
_atom_site_aniso_U_11
_atom_site_aniso_U_22
_atom_site_aniso_U_33
_atom_site_aniso_U_23
_atom_site_aniso_U_13
_atom_site_aniso_U_12
Co1 0.02803(17) 0.03052(17) 0.01891(16) 0.00084(12) 0.00492(12) -0.00035(13)
C1 0.119(3) 0.0479(17) 0.066(2) 0.0215(16) -0.018(2) -0.0035(19)
C2 0.089(2) 0.0459(15) 0.0377(14) 0.0010(11) -0.0146(14) 0.0260(15)
C3 0.142(4) 0.064(2) 0.0548(19) -0.0200(16) -0.028(2) 0.053(2)
C4 0.0298(10) 0.0481(13) 0.0220(10) 0.0028(9) 0.0051(8) 0.0070(9)
C5 0.0302(10) 0.0469(12) 0.0200(9) 0.0020(9) 0.0039(8) 0.0010(9)
C6 0.0444(13) 0.0555(14) 0.0207(10) 0.0009(10) -0.0037(9) -0.0098(11)
C7 0.0416(12) 0.0471(13) 0.0226(10) -0.0009(9) 0.0001(9) -0.0101(10)
C8 0.0246(9) 0.0400(11) 0.0219(9) -0.0016(8) 0.0029(8) -0.0028(8)
C9 0.0218(9) 0.0381(11) 0.0224(9) -0.0022(8) 0.0050(7) 0.0008(8)
C10 0.0236(9) 0.0318(10) 0.0236(10) 0.0014(8) 0.0019(7) 0.0015(8)
C11 0.0340(11) 0.0342(11) 0.0247(10) 0.0043(8) -0.0013(8) -0.0025(9)
C12 0.0342(11) 0.0385(11) 0.0210(9) 0.0042(8) -0.0019(8) -0.0021(9)
C13 0.0246(9) 0.0316(10) 0.0204(9) 0.0000(8) 0.0000(7) 0.0020(8)
C14 0.0236(9) 0.0335(10) 0.0224(9) -0.0001(8) 0.0037(7) 0.0032(8)
C15 0.0359(12) 0.0530(14) 0.0284(11) -0.0093(10) 0.0085(9) -0.0166(10)
C16 0.0387(13) 0.106(2) 0.0307(13) -0.0097(14) 0.0016(11) -0.0269(15)
C17 0.086(2) 0.0494(16) 0.081(2) -0.0198(16) 0.0368(19) -0.0245(16)
C18 0.0325(10) 0.0377(11) 0.0198(9) -0.0033(8) 0.0032(8) -0.0018(9)
C19 0.0330(11) 0.0457(13) 0.0311(11) 0.0031(9) 0.0022(9) -0.0034(10)
C20 0.0395(12) 0.0522(14) 0.0363(12) 0.0031(10) 0.0055(10) -0.0133(11)
C21 0.0576(15) 0.0398(13) 0.0353(12) -0.0070(10) 0.0125(11) -0.0113(11)
C22 0.0510(15) 0.0377(13) 0.0631(17) -0.0092(12) 0.0128(13) 0.0032(11)
C23 0.0355(12) 0.0422(13) 0.0574(16) -0.0099(11) 0.0067(11) 0.0000(10)
C24 0.0406(13) 0.0761(19) 0.0399(14) 0.0008(13) 0.0105(11) -0.0009(13)
C25 0.0270(10) 0.0622(15) 0.0302(11) -0.0084(10) 0.0039(9) 0.0063(10)
C26 0.0271(11) 0.0751(19) 0.0392(13) -0.0129(12) -0.0033(10) 0.0044(11)
C27 0.0305(11) 0.0582(14) 0.0221(10) -0.0050(9) 0.0023(8) 0.0099(10)
C28 0.0381(11) 0.0450(13) 0.0234(10) -0.0033(9) 0.0048(9) 0.0076(10)
C29 0.0614(16) 0.0467(14) 0.0343(12) -0.0106(10) 0.0168(11) 0.0039(12)
C30 0.0809(19) 0.0329(12) 0.0384(13) -0.0060(10) 0.0216(13) -0.0025(12)
C31 0.0594(15) 0.0285(11) 0.0299(11) 0.0005(9) 0.0115(10) 0.0025(10)
C32 0.0732(17) 0.0292(11) 0.0313(12) 0.0012(9) 0.0180(11) -0.0068(11)
C33 0.0537(14) 0.0302(11) 0.0258(11) 0.0032(8) 0.0113(10) -0.0043(10)
C34 0.0657(16) 0.0381(12) 0.0287(11) 0.0012(9) 0.0176(11) -0.0139(11)
C35 0.0454(13) 0.0404(12) 0.0244(10) 0.0015(9) 0.0124(9) -0.0058(10)
C36 0.0292(10) 0.0350(11) 0.0169(9) 0.0034(8) 0.0026(7) 0.0020(8)
C37 0.0220(9) 0.0357(10) 0.0205(9) 0.0036(8) 0.0005(7) 0.0028(8)
C38 0.044(3) 0.0345(12) 0.0402(15) -0.0010(10) 0.0091(18) -0.0007(11)
C39 0.084(4) 0.048(2) 0.054(3) -0.018(2) 0.022(2) 0.007(2)
C40 0.077(3) 0.044(2) 0.065(3) 0.003(2) 0.005(3) 0.013(2)
C38' 0.044(3) 0.0345(12) 0.0402(15) -0.0010(10) 0.0091(18) -0.0007(11)
C39' 0.075(6) 0.042(4) 0.187(9) -0.025(6) -0.039(6) 0.002(4)
C40' 0.053(4) 0.046(4) 0.120(6) -0.026(4) 0.050(4) -0.006(3)
C41 0.055(3) 0.029(2) 0.034(2) 0.0006(17) 0.018(2) -0.002(2)
C42 0.052(2) 0.0325(19) 0.048(2) 0.0015(17) 0.013(2) -0.0067(19)
C43 0.065(3) 0.036(2) 0.059(3) -0.0029(18) 0.020(2) -0.014(2)
C44 0.065(4) 0.042(3) 0.056(3) -0.013(2) 0.020(3) -0.029(2)
C45 0.059(3) 0.049(2) 0.058(2) -0.007(2) 0.011(2) -0.022(2)
C46 0.063(3) 0.034(2) 0.047(2) 0.0029(19) 0.015(2) -0.007(2)
C41' 0.058(4) 0.023(3) 0.041(3) -0.001(3) 0.026(3) -0.001(3)
C42' 0.051(3) 0.029(3) 0.043(3) -0.004(2) 0.015(3) -0.009(3)
C43' 0.059(4) 0.054(3) 0.054(3) -0.010(3) 0.019(3) -0.016(3)
C44' 0.073(4) 0.050(4) 0.058(4) -0.014(3) 0.031(3) -0.025(3)
C45' 0.069(4) 0.039(4) 0.062(4) -0.005(3) 0.023(4) -0.016(4)
C46' 0.060(3) 0.034(3) 0.054(3) 0.004(2) 0.018(3) -0.004(3)
N1 0.0502(12) 0.0446(11) 0.0244(9) 0.0025(8) -0.0049(8) 0.0148(9)
N2 0.0237(8) 0.0403(10) 0.0186(8) 0.0001(7) 0.0011(6) 0.0033(7)
N3 0.0225(8) 0.0333(9) 0.0197(8) 0.0003(6) 0.0007(6) 0.0017(7)
N4 0.0286(9) 0.0416(10) 0.0215(8) -0.0027(7) 0.0038(7) -0.0078(7)
N5 0.0286(9) 0.0577(12) 0.0215(9) -0.0061(8) 0.0050(7) 0.0063(8)
N6 0.0387(10) 0.0342(9) 0.0229(8) -0.0004(7) 0.0053(7) 0.0055(8)
N7 0.0335(9) 0.0319(9) 0.0193(8) 0.0034(6) 0.0039(7) 0.0019(7)
N8 0.0285(8) 0.0333(9) 0.0246(8) 0.0024(7) 0.0066(7) 0.0016(7)
O1 0.0358(8) 0.0548(10) 0.0201(7) 0.0056(6) 0.0016(6) 0.0050(7)
O2 0.0323(7) 0.0399(8) 0.0214(7) 0.0003(6) 0.0052(6) -0.0047(6)
O3 0.0361(8) 0.0769(13) 0.0285(8) -0.0168(8) 0.0090(7) 0.0004(8)
O4 0.0311(7) 0.0346(8) 0.0289(7) 0.0037(6) 0.0102(6) 0.0017(6)
O1W 0.0361(9) 0.0742(13) 0.0250(8) 0.0065(8) 0.0052(7) -0.0044(8)

loop_
_atom_type_symbol
_atom_type_description
_atom_type_scat_dispersion_real
_atom_type_scat_dispersion_imag
_atom_type_scat_source
C C 0.0181 0.0091 'International Tables Vol C Tables 4.2.6.8 and 6.1.1.4'
H H 0.0000 0.0000 'International Tables Vol C Tables 4.2.6.8 and 6.1.1.4'
Co Co -2.3653 3.6143 'International Tables Vol C Tables 4.2.6.8 and 6.1.1.4'
N N 0.0311 0.0180 'International Tables Vol C Tables 4.2.6.8 and 6.1.1.4'
O O 0.0492 0.0322 'International Tables Vol C Tables 4.2.6.8 and 6.1.1.4'

loop_
_geom_angle_atom_site_label_1
_geom_angle_atom_site_label_2
_geom_angle_atom_site_label_3
_geom_angle
N7 Co1 N3 149.32(7)
N7 Co1 N6 88.39(7)
N3 Co1 N6 105.74(7)
N7 Co1 N2 116.78(7)
N3 Co1 N2 86.82(7)
N6 Co1 N2 103.41(7)
N7 Co1 O4 74.36(6)
N3 Co1 O4 93.01(6)
N6 Co1 O4 161.20(6)
N2 Co1 O4 78.60(6)
C2 C1 H1A 109.5
C2 C1 H1B 109.5
H1A C1 H1B 109.5
C2 C1 H1C 109.5
H1A C1 H1C 109.5
H1B C1 H1C 109.5
N1 C2 C1 110.5(3)
N1 C2 C3 108.6(2)
C1 C2 C3 115.1(3)
N1 C2 H2 107.5
C1 C2 H2 107.5
C3 C2 H2 107.5
C2 C3 H3A 109.5
C2 C3 H3B 109.5
H3A C3 H3B 109.5
C2 C3 H3C 109.5
H3A C3 H3C 109.5
H3B C3 H3C 109.5
O1 C4 N1 122.1(2)
O1 C4 C5 119.3(2)
N1 C4 C5 118.54(19)
N2 C5 C6 112.3(2)
N2 C5 C4 125.3(2)
C6 C5 C4 122.2(2)
C7 C6 C5 106.5(2)
C7 C6 H6 126.8
C5 C6 H6 126.8
C6 C7 C8 107.3(2)
C6 C7 H7 126.4
C8 C7 H7 126.4
N2 C8 C9 125.98(18)
N2 C8 C7 109.42(18)
C9 C8 C7 124.4(2)
C10 C9 C8 125.2(2)
C10 C9 C18 116.63(18)
C8 C9 C18 118.14(18)
N3 C10 C9 121.88(18)
N3 C10 C11 108.76(17)
C9 C10 C11 129.36(19)
C12 C11 C10 107.03(18)
C12 C11 H11 126.5
C10 C11 H11 126.5
C11 C12 C13 106.13(18)
C11 C12 H12 126.9
C13 C12 H12 126.9
N3 C13 C12 110.95(18)
N3 C13 C14 115.25(17)
C12 C13 C14 133.09(18)
O2 C14 N4 123.60(19)
O2 C14 C13 118.33(18)
N4 C14 C13 117.98(18)
N4 C15 C16 109.3(2)
N4 C15 C17 111.0(2)
C16 C15 C17 112.7(3)
N4 C15 H15 107.9
C16 C15 H15 107.9
C17 C15 H15 107.9
C15 C16 H16A 109.5
C15 C16 H16B 109.5
H16A C16 H16B 109.5
C15 C16 H16C 109.5
H16A C16 H16C 109.5
H16B C16 H16C 109.5
C15 C17 H17A 109.5
C15 C17 H17B 109.5
H17A C17 H17B 109.5
C15 C17 H17C 109.5
H17A C17 H17C 109.5
H17B C17 H17C 109.5
C23 C18 C19 118.4(2)
C23 C18 C9 120.05(19)
C19 C18 C9 121.6(2)
C20 C19 C18 120.3(2)
C20 C19 H19 119.9
C18 C19 H19 119.9
C21 C20 C19 120.7(2)
C21 C20 H20 119.6
C19 C20 H20 119.6
C20 C21 C22 119.5(2)
C20 C21 H21 120.2
C22 C21 H21 120.2
C21 C22 C23 120.3(3)
C21 C22 H22 119.8
C23 C22 H22 119.8
C22 C23 C18 120.8(2)
C22 C23 H23 119.6
C18 C23 H23 119.6
C25 C24 H24A 109.5
C25 C24 H24B 109.5
H24A C24 H24B 109.5
C25 C24 H24C 109.5
H24A C24 H24C 109.5
H24B C24 H24C 109.5
N5 C25 C24 111.50(19)
N5 C25 C26 109.68(19)
C24 C25 C26 112.5(2)
N5 C25 H25 107.6
C24 C25 H25 107.6
C26 C25 H25 107.6
C25 C26 H26A 109.5
C25 C26 H26B 109.5
H26A C26 H26B 109.5
C25 C26 H26C 109.5
H26A C26 H26C 109.5
H26B C26 H26C 109.5
O3 C27 N5 122.0(2)
O3 C27 C28 118.3(2)
N5 C27 C28 119.63(19)
N6 C28 C29 112.0(2)
N6 C28 C27 127.7(2)
C29 C28 C27 120.2(2)
C30 C29 C28 106.5(2)
C30 C29 H29 126.7
C28 C29 H29 126.7
C29 C30 C31 107.2(2)
C29 C30 H30 126.4
C31 C30 H30 126.4
C32 C31 N6 126.5(2)
C32 C31 C30 124.1(2)
N6 C31 C30 109.3(2)
C33 C32 C31 127.1(2)
C33 C32 C41 120.0(3)
C31 C32 C41 112.7(3)
C33 C32 C41' 111.1(4)
C31 C32 C41' 119.6(4)
N7 C33 C32 122.2(2)
N7 C33 C34 108.65(19)
C32 C33 C34 129.0(2)
C35 C34 C33 107.3(2)
C35 C34 H34 126.4
C33 C34 H34 126.4
C34 C35 C36 105.71(19)
C34 C35 H35 127.1
C36 C35 H35 127.1
N7 C36 C35 111.16(19)
N7 C36 C37 114.54(17)
C35 C36 C37 133.70(19)
O4 C37 N8 123.4(2)
O4 C37 C36 117.93(18)
N8 C37 C36 118.66(17)
N8 C38 C39 110.1(8)
N8 C38 C40 110.4(6)
C39 C38 C40 116.0(6)
N8 C38 H38 106.6
C39 C38 H38 106.6
C40 C38 H38 106.6
C38 C39 H39A 109.5
C38 C39 H39B 109.5
H39A C39 H39B 109.5
C38 C39 H39C 109.5
H39A C39 H39C 109.5
H39B C39 H39C 109.5
C38 C40 H40A 109.5
C38 C40 H40B 109.5
H40A C40 H40B 109.5
C38 C40 H40C 109.5
H40A C40 H40C 109.5
H40B C40 H40C 109.5
C39' C38' N8 111.2(9)
C39' C38' C40' 111.8(13)
N8 C38' C40' 110.6(12)
C39' C38' H38' 107.7
N8 C38' H38' 107.7
C40' C38' H38' 107.7
C38' C39' H39D 109.5
C38' C39' H39E 109.5
H39D C39' H39E 109.5
C38' C39' H39F 109.5
H39D C39' H39F 109.5
H39E C39' H39F 109.5
C38' C40' H40D 109.5
C38' C40' H40E 109.5
H40D C40' H40E 109.5
C38' C40' H40F 109.5
H40D C40' H40F 109.5
H40E C40' H40F 109.5
C46 C41 C42 121.2(4)
C46 C41 C32 112.8(4)
C42 C41 C32 126.0(4)
C41 C42 C43 118.6(5)
C41 C42 H42 120.7
C43 C42 H42 120.7
C42 C43 C44 120.4(5)
C42 C43 H43 119.8
C44 C43 H43 119.8
C45 C44 C43 119.7(6)
C45 C44 H44 120.2
C43 C44 H44 120.2
C44 C45 C46 119.6(6)
C44 C45 H45 120.2
C46 C45 H45 120.2
C41 C46 C45 120.4(5)
C41 C46 H46 119.8
C45 C46 H46 119.8
C46' C41' C42' 113.8(6)
C46' C41' C32 119.4(7)
C42' C41' C32 126.4(5)
C43' C42' C41' 124.3(7)
C43' C42' H42' 117.9
C41' C42' H42' 117.9
C44' C43' C42' 117.9(8)
C44' C43' H43' 121.0
C42' C43' H43' 121.0
C45' C44' C43' 120.7(8)
C45' C44' H44' 119.7
C43' C44' H44' 119.7
C46' C45' C44' 119.3(9)
C46' C45' H45' 120.3
C44' C45' H45' 120.3
C45' C46' C41' 124.0(9)
C45' C46' H46' 118.0
C41' C46' H46' 118.0
C4 N1 C2 122.1(2)
C4 N1 H1N 121(2)
C2 N1 H1N 117(2)
C5 N2 C8 104.53(17)
C5 N2 Co1 129.74(15)
C8 N2 Co1 116.89(13)
C13 N3 C10 107.12(16)
C13 N3 Co1 121.30(14)
C10 N3 Co1 131.57(13)
C14 N4 C15 121.84(18)
C14 N4 H4N 116.7(18)
C15 N4 H4N 119.8(18)
C27 N5 C25 120.55(18)
C27 N5 H5N 119.7(19)
C25 N5 H5N 119.7(19)
C28 N6 C31 104.95(18)
C28 N6 Co1 129.70(16)
C31 N6 Co1 118.10(14)
C36 N7 C33 107.12(18)
C36 N7 Co1 121.68(14)
C33 N7 Co1 129.90(14)
C37 N8 C38' 124.3(10)
C37 N8 C38 121.0(6)
C37 N8 H8N 120.7(16)
C38' N8 H8N 114.8(19)
C38 N8 H8N 118.3(17)
C37 O4 Co1 111.44(13)
H1W1 O1W H1W2 105(3)

loop_
_geom_bond_atom_site_label_1
_geom_bond_atom_site_label_2
_geom_bond_distance
Co1 N7 1.9881(17)
Co1 N3 1.9885(17)
Co1 N6 2.1738(18)
Co1 N2 2.1890(17)
Co1 O4 2.3200(14)
C1 C2 1.488(5)
C1 H1A 0.9800
C1 H1B 0.9800
C1 H1C 0.9800
C2 N1 1.457(3)
C2 C3 1.530(4)
C2 H2 1.0000
C3 H3A 0.9800
C3 H3B 0.9800
C3 H3C 0.9800
C4 O1 1.250(3)
C4 N1 1.326(3)
C4 C5 1.485(3)
C5 N2 1.354(3)
C5 C6 1.406(3)
C6 C7 1.361(3)
C6 H6 0.9500
C7 C8 1.421(3)
C7 H7 0.9500
C8 N2 1.404(3)
C8 C9 1.409(3)
C9 C10 1.406(3)
C9 C18 1.493(3)
C10 N3 1.376(3)
C10 C11 1.425(3)
C11 C12 1.371(3)
C11 H11 0.9500
C12 C13 1.417(3)
C12 H12 0.9500
C13 N3 1.336(2)
C13 C14 1.477(3)
C14 O2 1.240(2)
C14 N4 1.336(3)
C15 N4 1.466(3)
C15 C16 1.511(4)
C15 C17 1.515(4)
C15 H15 1.0000
C16 H16A 0.9800
C16 H16B 0.9800
C16 H16C 0.9800
C17 H17A 0.9800
C17 H17B 0.9800
C17 H17C 0.9800
C18 C23 1.390(3)
C18 C19 1.393(3)
C19 C20 1.389(3)
C19 H19 0.9500
C20 C21 1.374(4)
C20 H20 0.9500
C21 C22 1.378(4)
C21 H21 0.9500
C22 C23 1.386(4)
C22 H22 0.9500
C23 H23 0.9500
C24 C25 1.515(4)
C24 H24A 0.9800
C24 H24B 0.9800
C24 H24C 0.9800
C25 N5 1.464(3)
C25 C26 1.519(3)
C25 H25 1.0000
C26 H26A 0.9800
C26 H26B 0.9800
C26 H26C 0.9800
C27 O3 1.241(3)
C27 N5 1.333(3)
C27 C28 1.483(3)
C28 N6 1.354(3)
C28 C29 1.409(3)
C29 C30 1.363(4)
C29 H29 0.9500
C30 C31 1.424(3)
C30 H30 0.9500
C31 C32 1.401(3)
C31 N6 1.401(3)
C32 C33 1.397(3)
C32 C41 1.480(5)
C32 C41' 1.561(7)
C33 N7 1.372(3)
C33 C34 1.424(3)
C34 C35 1.368(3)
C34 H34 0.9500
C35 C36 1.418(3)
C35 H35 0.9500
C36 N7 1.332(3)
C36 C37 1.476(3)
C37 O4 1.249(2)
C37 N8 1.331(3)
C38 N8 1.468(5)
C38 C39 1.490(13)
C38 C40 1.490(11)
C38 H38 1.0000
C39 H39A 0.9800
C39 H39B 0.9800
C39 H39C 0.9800
C40 H40A 0.9800
C40 H40B 0.9800
C40 H40C 0.9800
C38' C39' 1.448(14)
C38' N8 1.462(7)
C38' C40' 1.512(19)
C38' H38' 1.0000
C39' H39D 0.9800
C39' H39E 0.9800
C39' H39F 0.9800
C40' H40D 0.9800
C40' H40E 0.9800
C40' H40F 0.9800
C41 C46 1.359(7)
C41 C42 1.366(6)
C42 C43 1.389(6)
C42 H42 0.9500
C43 C44 1.395(8)
C43 H43 0.9500
C44 C45 1.360(9)
C44 H44 0.9500
C45 C46 1.390(7)
C45 H45 0.9500
C46 H46 0.9500
C41' C46' 1.414(9)
C41' C42' 1.416(10)
C42' C43' 1.404(9)
C42' H42' 0.9500
C43' C44' 1.395(10)
C43' H43' 0.9500
C44' C45' 1.390(12)
C44' H44' 0.9500
C45' C46' 1.383(12)
C45' H45' 0.9500
C46' H46' 0.9500
N1 H1N 0.86(2)
N4 H4N 0.85(2)
N5 H5N 0.86(2)
N8 H8N 0.88(2)
O1W H1W1 0.82(2)
O1W H1W2 0.85(2)

loop_
_geom_hbond_atom_site_label_D
_geom_hbond_atom_site_label_H
_geom_hbond_atom_site_label_A
_geom_hbond_distance_DH
_geom_hbond_distance_HA
_geom_hbond_distance_DA
_geom_hbond_angle_DHA
_geom_hbond_site_symmetry_A
N1 H1N N6 0.86(2) 2.27(2) 3.122(3) 167(3) .
N4 H4N O1 0.85(2) 2.16(2) 2.957(2) 157(2) 4_666
N5 H5N N2 0.86(2) 2.17(2) 3.016(2) 165(2) .
N8 H8N O1W 0.88(2) 2.04(2) 2.904(2) 170(2) 1_655
O1W H1W1 O3 0.82(2) 1.98(2) 2.772(2) 163(3) 4_565
O1W H1W2 O1 0.85(2) 2.12(2) 2.930(2) 161(3) .

loop_
_geom_torsion_atom_site_label_1
_geom_torsion_atom_site_label_2
_geom_torsion_atom_site_label_3
_geom_torsion_atom_site_label_4
_geom_torsion
O1 C4 C5 N2 177.17(19)
N1 C4 C5 N2 -5.6(3)
O1 C4 C5 C6 -8.3(3)
N1 C4 C5 C6 169.0(2)
N2 C5 C6 C7 1.1(3)
C4 C5 C6 C7 -174.1(2)
C5 C6 C7 C8 0.3(3)
C6 C7 C8 N2 -1.5(3)
C6 C7 C8 C9 173.7(2)
N2 C8 C9 C10 -8.9(3)
C7 C8 C9 C10 176.7(2)
N2 C8 C9 C18 170.87(18)
C7 C8 C9 C18 -3.5(3)
C8 C9 C10 N3 -13.7(3)
C18 C9 C10 N3 166.49(18)
C8 C9 C10 C11 165.5(2)
C18 C9 C10 C11 -14.3(3)
N3 C10 C11 C12 -0.3(2)
C9 C10 C11 C12 -179.6(2)
C10 C11 C12 C13 -0.7(2)
C11 C12 C13 N3 1.5(2)
C11 C12 C13 C14 -168.0(2)
N3 C13 C14 O2 -9.2(3)
C12 C13 C14 O2 160.0(2)
N3 C13 C14 N4 173.99(18)
C12 C13 C14 N4 -16.8(3)
C10 C9 C18 C23 -58.1(3)
C8 C9 C18 C23 122.0(2)
C10 C9 C18 C19 121.0(2)
C8 C9 C18 C19 -58.8(3)
C23 C18 C19 C20 -0.5(3)
C9 C18 C19 C20 -179.6(2)
C18 C19 C20 C21 -0.5(4)
C19 C20 C21 C22 0.6(4)
C20 C21 C22 C23 0.3(4)
C21 C22 C23 C18 -1.3(4)
C19 C18 C23 C22 1.4(4)
C9 C18 C23 C22 -179.5(2)
O3 C27 C28 N6 171.2(2)
N5 C27 C28 N6 -12.8(4)
O3 C27 C28 C29 -12.5(3)
N5 C27 C28 C29 163.5(2)
N6 C28 C29 C30 0.6(3)
C27 C28 C29 C30 -176.3(2)
C28 C29 C30 C31 -0.3(3)
C29 C30 C31 C32 -177.8(3)
C29 C30 C31 N6 0.0(3)
N6 C31 C32 C33 -1.7(4)
C30 C31 C32 C33 175.7(3)
N6 C31 C32 C41 173.2(3)
C30 C31 C32 C41 -9.4(4)
N6 C31 C32 C41' -163.2(4)
C30 C31 C32 C41' 14.2(5)
C31 C32 C33 N7 -10.0(4)
C41 C32 C33 N7 175.5(3)
C41' C32 C33 N7 152.8(4)
C31 C32 C33 C34 174.7(3)
C41 C32 C33 C34 0.2(5)
C41' C32 C33 C34 -22.5(5)
N7 C33 C34 C35 -0.7(3)
C32 C33 C34 C35 175.1(3)
C33 C34 C35 C36 -0.9(3)
C34 C35 C36 N7 2.2(3)
C34 C35 C36 C37 -168.1(2)
N7 C36 C37 O4 -2.6(3)
C35 C36 C37 O4 167.5(2)
N7 C36 C37 N8 178.79(18)
C35 C36 C37 N8 -11.1(3)
C33 C32 C41 C46 -72.3(5)
C31 C32 C41 C46 112.4(4)
C41' C32 C41 C46 -0.8(10)
C33 C32 C41 C42 108.9(5)
C31 C32 C41 C42 -66.4(6)
C41' C32 C41 C42 -179.5(17)
C46 C41 C42 C43 -1.8(8)
C32 C41 C42 C43 176.8(4)
C41 C42 C43 C44 -0.2(8)
C42 C43 C44 C45 1.9(11)
C43 C44 C45 C46 -1.8(12)
C42 C41 C46 C45 2.0(8)
C32 C41 C46 C45 -176.8(4)
C44 C45 C46 C41 -0.2(9)
C33 C32 C41' C46' 119.8(7)
C31 C32 C41' C46' -76.0(8)
C41 C32 C41' C46' 1.4(8)
C33 C32 C41' C42' -67.2(8)
C31 C32 C41' C42' 97.0(8)
C41 C32 C41' C42' 174.4(19)
C46' C41' C42' C43' 1.4(11)
C32 C41' C42' C43' -171.9(7)
C41' C42' C43' C44' -0.9(11)
C42' C43' C44' C45' -1.0(13)
C43' C44' C45' C46' 2.3(18)
C44' C45' C46' C41' -1.7(19)
C42' C41' C46' C45' -0.1(14)
C32 C41' C46' C45' 173.7(10)
O1 C4 N1 C2 2.9(4)
C5 C4 N1 C2 -174.3(2)
C1 C2 N1 C4 -90.9(3)
C3 C2 N1 C4 142.0(3)
C6 C5 N2 C8 -1.9(2)
C4 C5 N2 C8 173.11(19)
C6 C5 N2 Co1 143.48(17)
C4 C5 N2 Co1 -41.5(3)
C9 C8 N2 C5 -173.01(19)
C7 C8 N2 C5 2.0(2)
C9 C8 N2 Co1 36.3(2)
C7 C8 N2 Co1 -148.65(14)
C12 C13 N3 C10 -1.7(2)
C14 C13 N3 C10 169.92(16)
C12 C13 N3 Co1 177.76(13)
C14 C13 N3 Co1 -10.7(2)
C9 C10 N3 C13 -179.46(18)
C11 C10 N3 C13 1.2(2)
C9 C10 N3 Co1 1.2(3)
C11 C10 N3 Co1 -178.16(14)
O2 C14 N4 C15 -2.5(3)
C13 C14 N4 C15 174.11(19)
C16 C15 N4 C14 -146.8(2)
C17 C15 N4 C14 88.4(3)
O3 C27 N5 C25 3.6(4)
C28 C27 N5 C25 -172.3(2)
C24 C25 N5 C27 -77.3(3)
C26 C25 N5 C27 157.4(2)
C29 C28 N6 C31 -0.5(3)
C27 C28 N6 C31 176.0(2)
C29 C28 N6 Co1 148.26(18)
C27 C28 N6 Co1 -35.2(3)
C32 C31 N6 C28 178.0(2)
C30 C31 N6 C28 0.3(3)
C32 C31 N6 Co1 24.9(3)
C30 C31 N6 Co1 -152.84(17)
C35 C36 N7 C33 -2.6(2)
C37 C36 N7 C33 169.70(17)
C35 C36 N7 Co1 -170.82(14)
C37 C36 N7 Co1 1.5(2)
C32 C33 N7 C36 -174.1(2)
C34 C33 N7 C36 2.0(3)
C32 C33 N7 Co1 -7.2(3)
C34 C33 N7 Co1 168.90(16)
O4 C37 N8 C38' -3.4(8)
C36 C37 N8 C38' 175.2(7)
O4 C37 N8 C38 4.4(5)
C36 C37 N8 C38 -177.1(4)
C39' C38' N8 C37 85.8(17)
C40' C38' N8 C37 -149.4(9)
C39' C38' N8 C38 21(10)
C40' C38' N8 C38 146(13)
C39 C38 N8 C37 157.5(4)
C40 C38 N8 C37 -73.2(8)
C39 C38 N8 C38' -83(12)
C40 C38 N8 C38' 46(11)
N8 C37 O4 Co1 -179.20(15)
C36 C37 O4 Co1 2.3(2)
